data_2214598
loop_
_publ_author_name
'Vasiliev, Alexander D.'
'Antonova, Alla B.'
'Chudin, Oleg S.'

_publ_section_title
\m-Carbonyl-1:2\k^2^<i>C</i>-carbonyl-1\k<i>C</i>-(1<i>{\h</i>}^5^-cyclopentadienyl)(\m-phenylvinylidene)bis(triphenylphosphine-2\k<i>P</i>)manganeseplatinum(<i>Mn{---</i>Pt})
_journal_coeditor_code CV2263
_journal_issue 8
_journal_name_full 'Acta Crystallographica Section E'
_journal_page_first m2097
_journal_page_last m2097
_journal_paper_doi 10.1107/S1600536807032254
_journal_volume 63
_journal_year 2007
_chemical_formula_iupac '[Mn Pt (C5 H5) (C8 H6) (C18 H15 P)2 (C O)2]'
_chemical_formula_moiety 'C51 H41 Mn O2 P2 Pt'
_chemical_formula_sum 'C51 H41 Mn O2 P2 Pt'
_chemical_formula_weight 997.81
_chemical_name_systematic
;
\m-Carbonyl-1:2\k^2^C-carbonyl-1\kC-(1<i>\h</i>^5^-cyclopentadienyl)(\m-
phenylvinylidene)bis(triphenylphosphine-2\kP)manganeseplatinum(Mn---Pt)
;
_space_group_IT_number 19
_symmetry_cell_setting orthorhombic
_symmetry_space_group_name_Hall 'P 2ac 2ab'
_symmetry_space_group_name_H-M 'P 21 21 21'
_atom_sites_solution_hydrogens constr
_atom_sites_solution_primary direct
_atom_sites_solution_secondary difmap
_audit_creation_method SHELXL-97
_cell_angle_alpha 90.00
_cell_angle_beta 90.00
_cell_angle_gamma 90.00
_cell_formula_units_Z 4
_cell_length_a 11.1320(4)
_cell_length_b 19.4463(7)
_cell_length_c 19.5174(7)
_cell_measurement_reflns_used 9978
_cell_measurement_temperature 283(2)
_cell_measurement_theta_max 27.48
_cell_measurement_theta_min 2.42
_cell_volume 4225.1(3)
_computing_cell_refinement SMART
_computing_data_collection 'SMART (Bruker, 1998)'
_computing_data_reduction 'SAINT (Bruker, 1998)'
_computing_molecular_graphics SHELXTL
_computing_publication_material SHELXTL
_computing_structure_refinement SHELXTL
_computing_structure_solution 'SHELXTL (Sheldrick, 1997)'
_diffrn_ambient_temperature 283(2)
_diffrn_measured_fraction_theta_full 1.000
_diffrn_measured_fraction_theta_max 1.000
_diffrn_measurement_device_type 'Bruker SMART 4K CCD area-detector'
_diffrn_measurement_method '\f and \w'
_diffrn_radiation_monochromator graphite
_diffrn_radiation_source 'sealed tube'
_diffrn_radiation_type MoK\a
_diffrn_radiation_wavelength 0.71073
_diffrn_reflns_av_R_equivalents 0.0264
_diffrn_reflns_av_sigmaI/netI 0.0408
_diffrn_reflns_limit_h_max 14
_diffrn_reflns_limit_h_min -14
_diffrn_reflns_limit_k_max 25
_diffrn_reflns_limit_k_min -25
_diffrn_reflns_limit_l_max 25
_diffrn_reflns_limit_l_min -25
_diffrn_reflns_number 37385
_diffrn_reflns_theta_full 27.50
_diffrn_reflns_theta_max 27.50
_diffrn_reflns_theta_min 2.09
_exptl_absorpt_coefficient_mu 3.722
_exptl_absorpt_correction_T_max 0.624
_exptl_absorpt_correction_T_min 0.352
_exptl_absorpt_correction_type multi-scan
_exptl_absorpt_process_details '(SADABS; Sheldrick, 2004)'
_exptl_crystal_colour red
_exptl_crystal_density_diffrn 1.569
_exptl_crystal_density_method 'not measured'
_exptl_crystal_description block
_exptl_crystal_F_000 1984
_exptl_crystal_size_max 0.29
_exptl_crystal_size_mid 0.17
_exptl_crystal_size_min 0.14
_refine_diff_density_max 0.629
_refine_diff_density_min -0.248
_refine_ls_abs_structure_details 'Flack (1983), 4291 Friedel pairs'
_refine_ls_abs_structure_Flack -0.007(3)
_refine_ls_extinction_method none
_refine_ls_goodness_of_fit_ref 0.948
_refine_ls_hydrogen_treatment constr
_refine_ls_matrix_type full
_refine_ls_number_parameters 433
_refine_ls_number_reflns 9675
_refine_ls_number_restraints 0
_refine_ls_restrained_S_all 0.948
_refine_ls_R_factor_all 0.0243
_refine_ls_R_factor_gt 0.0204
_refine_ls_shift/su_max 0.011
_refine_ls_shift/su_mean 0.001
_refine_ls_structure_factor_coef Fsqd
_refine_ls_weighting_details 'calc w=1/[\s^2^(Fo^2^)+(0.0241P)^2^+2.8014P] where P=(Fo^2^+2Fc^2^)/3'
_refine_ls_weighting_scheme calc
_refine_ls_wR_factor_gt 0.0433
_refine_ls_wR_factor_ref 0.0446
_reflns_number_gt 8974
_reflns_number_total 9675
_reflns_threshold_expression I>2\s(I)
_cod_data_source_file cv2263.cif
_cod_data_source_block I
_cod_depositor_comments
;
The following automatic conversions were performed:
'_symmetry_cell_setting' value 'Orthorhombic' changed to 'orthorhombic'
according to '/home/saulius/struct/CIF-dictionaries/cif_core.dic'
dictionary named 'cif_core.dic' version 2.4.1 from 2010-06-29.

Automatic conversion script
Id: cif_fix_enum 1527 2010-12-29 10:47:43Z saulius 

The following automatic conversions were performed:

'_symmetry_cell_setting' value 'Orthorhombic' changed to
'orthorhombic' according to
/home/saulius/struct/CIF-dictionaries/cif_core.dic dictionary named
'cif_core.dic' version 2.4.1 from 2010-06-29.

Automatic conversion script
Id: cif_fix_values 1715 2011-07-08 13:25:40Z adriana 
;
_cod_database_code 2214598
_cod_database_fobs_code 2214598

loop_
_symmetry_equiv_pos_as_xyz
'x, y, z'
'-x+1/2, -y, z+1/2'
'-x, y+1/2, -z+1/2'
'x+1/2, -y+1/2, -z'

loop_
_atom_site_type_symbol
_atom_site_label
_atom_site_fract_x
_atom_site_fract_y
_atom_site_fract_z
_atom_site_U_iso_or_equiv
_atom_site_adp_type
_atom_site_calc_flag
_atom_site_refinement_flags
_atom_site_occupancy
Pt Pt 0.442096(9) 0.414461(5) 0.378591(5) 0.03419(3) Uani d . 1
Mn Mn 0.22734(4) 0.46992(2) 0.36592(2) 0.03741(10) Uani d . 1
C C3 0.2363(3) 0.37832(16) 0.38176(18) 0.0476(7) Uani d . 1
O O3 0.2169(2) 0.32086(12) 0.39299(14) 0.0623(7) Uani d . 1
C C4 0.1687(3) 0.47710(18) 0.44942(19) 0.0527(8) Uani d . 1
O O4 0.1316(3) 0.48242(15) 0.50469(14) 0.0829(9) Uani d . 1
C C11 0.0687(3) 0.48385(18) 0.30666(18) 0.0572(9) Uani d . 1
H H11 -0.0055 0.4656 0.3190 0.069 Uiso calc R 1
C C12 0.1152(3) 0.54915(18) 0.32649(17) 0.0523(8) Uani d . 1
H H12 0.0768 0.5811 0.3543 0.063 Uiso calc R 1
C C13 0.2283(3) 0.55672(17) 0.29704(16) 0.0465(7) Uani d . 1
H H13 0.2784 0.5947 0.3015 0.056 Uiso calc R 1
C C14 0.2538(3) 0.49653(17) 0.25917(15) 0.0476(7) Uani d . 1
H H14 0.3236 0.4877 0.2345 0.057 Uiso calc R 1
C C15 0.1545(3) 0.45249(17) 0.26547(17) 0.0535(9) Uani d . 1
H H15 0.1473 0.4093 0.2454 0.064 Uiso calc R 1
C C1 0.3757(2) 0.50564(15) 0.40819(14) 0.0367(6) Uani d . 1
C C2 0.4220(3) 0.56321(15) 0.43342(16) 0.0451(7) Uani d . 1
H H2 0.4997 0.5584 0.4502 0.054 Uiso calc R 1
C C5 0.37250(19) 0.63388(8) 0.43978(11) 0.0466(7) Uani d G 1
C C6 0.45344(16) 0.68831(12) 0.43990(13) 0.0639(9) Uani d G 1
H H6 0.5355 0.6797 0.4372 0.077 Uiso calc R 1
C C7 0.4117(2) 0.75556(10) 0.44408(13) 0.0756(12) Uani d G 1
H H7 0.4659 0.7920 0.4442 0.091 Uiso calc R 1
C C8 0.2891(3) 0.76837(8) 0.44814(13) 0.0763(13) Uani d G 1
H H8 0.2612 0.8134 0.4509 0.092 Uiso calc R 1
C C9 0.20817(18) 0.71395(12) 0.44802(12) 0.0665(11) Uani d G 1
H H9 0.1261 0.7225 0.4507 0.080 Uiso calc R 1
C C10 0.24987(17) 0.64670(10) 0.44383(11) 0.0509(8) Uani d G 1
H H10 0.1957 0.6103 0.4438 0.061 Uiso calc R 1
P P1 0.61667(6) 0.41618(4) 0.43912(3) 0.03333(14) Uani d . 1
C C16 0.58867(16) 0.41181(11) 0.53218(7) 0.0375(6) Uani d G 1
C C17 0.67643(14) 0.38760(11) 0.57673(10) 0.0492(8) Uani d G 1
H H17 0.7493 0.3718 0.5596 0.059 Uiso calc R 1
C C18 0.65531(19) 0.38708(12) 0.64692(9) 0.0590(9) Uani d G 1
H H18 0.7140 0.3709 0.6767 0.071 Uiso calc R 1
C C19 0.5464(2) 0.41076(13) 0.67256(7) 0.0680(10) Uani d G 1
H H19 0.5323 0.4104 0.7195 0.082 Uiso calc R 1
C C20 0.45865(17) 0.43497(12) 0.62802(10) 0.0678(10) Uani d G 1
H H20 0.3858 0.4508 0.6452 0.081 Uiso calc R 1
C C21 0.47977(15) 0.43550(11) 0.55783(10) 0.0505(8) Uani d G 1
H H21 0.4210 0.4517 0.5280 0.061 Uiso calc R 1
C C22 0.73105(14) 0.34921(8) 0.42635(11) 0.0349(6) Uani d G 1
C C23 0.71731(16) 0.28461(10) 0.45581(10) 0.0481(8) Uani d G 1
H H23 0.6498 0.2750 0.4822 0.058 Uiso calc R 1
C C24 0.8044(2) 0.23441(8) 0.44583(12) 0.0587(9) Uani d G 1
H H24 0.7953 0.1912 0.4655 0.070 Uiso calc R 1
C C25 0.90533(17) 0.24880(10) 0.40639(12) 0.0617(10) Uani d G 1
H H25 0.9636 0.2152 0.3997 0.074 Uiso calc R 1
C C26 0.91907(14) 0.31340(11) 0.37693(12) 0.0617(9) Uani d G 1
H H26 0.9866 0.3230 0.3505 0.074 Uiso calc R 1
C C27 0.83193(17) 0.36360(8) 0.38691(11) 0.0512(8) Uani d G 1
H H27 0.8411 0.4068 0.3672 0.061 Uiso calc R 1
C C28 0.70882(17) 0.49435(9) 0.42915(11) 0.0394(7) Uani d G 1
C C29 0.7922(2) 0.51345(10) 0.47865(10) 0.0567(9) Uani d G 1
H H29 0.8022 0.4867 0.5177 0.068 Uiso calc R 1
C C30 0.86057(18) 0.57258(11) 0.46976(12) 0.0675(11) Uani d G 1
H H30 0.9163 0.5854 0.5029 0.081 Uiso calc R 1
C C31 0.8456(2) 0.61260(9) 0.41137(13) 0.0636(10) Uani d G 1
H H31 0.8914 0.6522 0.4054 0.076 Uiso calc R 1
C C32 0.7623(2) 0.59349(10) 0.36187(10) 0.0669(10) Uani d G 1
H H32 0.7523 0.6203 0.3228 0.080 Uiso calc R 1
C C33 0.69389(18) 0.53437(11) 0.37076(10) 0.0524(8) Uani d G 1
H H33 0.6381 0.5216 0.3376 0.063 Uiso calc R 1
P P2 0.47665(7) 0.32551(4) 0.29914(4) 0.03942(18) Uani d . 1
C C34 0.36562(19) 0.32082(12) 0.22906(10) 0.0497(8) Uani d G 1
C C35 0.2647(2) 0.27973(11) 0.23820(12) 0.0650(11) Uani d G 1
H H35 0.2570 0.2532 0.2776 0.078 Uiso calc R 1
C C36 0.1754(2) 0.27830(14) 0.18846(17) 0.0879(15) Uani d G 1
H H36 0.1079 0.2508 0.1946 0.105 Uiso calc R 1
C C37 0.1870(3) 0.31797(17) 0.12958(14) 0.107(2) Uani d G 1
H H37 0.1272 0.3170 0.0963 0.128 Uiso calc R 1
C C38 0.2879(3) 0.35906(15) 0.12044(10) 0.0996(16) Uani d G 1
H H38 0.2956 0.3856 0.0810 0.120 Uiso calc R 1
C C39 0.3772(2) 0.36048(12) 0.17018(12) 0.0717(11) Uani d G 1
H H39 0.4447 0.3880 0.1641 0.086 Uiso calc R 1
C C40 0.48294(18) 0.23474(8) 0.32309(10) 0.0408(7) Uani d G 1
C C41 0.4953(2) 0.18370(11) 0.27372(8) 0.0534(8) Uani d G 1
H H41 0.4983 0.1954 0.2276 0.064 Uiso calc R 1
C C42 0.5033(2) 0.11515(9) 0.29336(12) 0.0644(10) Uani d G 1
H H42 0.5116 0.0810 0.2603 0.077 Uiso calc R 1
C C43 0.4989(2) 0.09763(8) 0.36236(14) 0.0696(11) Uani d G 1
H H43 0.5042 0.0518 0.3755 0.083 Uiso calc R 1
C C44 0.4865(2) 0.14866(12) 0.41172(9) 0.0654(10) Uani d G 1
H H44 0.4835 0.1369 0.4579 0.079 Uiso calc R 1
C C45 0.47853(19) 0.21722(10) 0.39209(9) 0.0514(8) Uani d G 1
H H45 0.4702 0.2514 0.4251 0.062 Uiso calc R 1
C C46 0.61840(18) 0.34361(13) 0.25456(11) 0.0539(9) Uani d G 1
C C47 0.6366(3) 0.41109(12) 0.23350(14) 0.0776(12) Uani d G 1
H H47 0.5772 0.4439 0.2408 0.093 Uiso calc R 1
C C48 0.7435(3) 0.42947(15) 0.20160(15) 0.112(2) Uani d G 1
H H48 0.7557 0.4746 0.1875 0.134 Uiso calc R 1
C C49 0.8322(2) 0.3804(2) 0.19075(15) 0.124(3) Uani d G 1
H H49 0.9038 0.3927 0.1694 0.149 Uiso calc R 1
C C50 0.8140(2) 0.31289(19) 0.21181(15) 0.1025(18) Uani d G 1
H H50 0.8734 0.2800 0.2046 0.123 Uiso calc R 1
C C51 0.7071(2) 0.29451(12) 0.24372(13) 0.0691(11) Uani d G 1
H H51 0.6950 0.2494 0.2578 0.083 Uiso calc R 1

loop_
_atom_site_aniso_label
_atom_site_aniso_U_11
_atom_site_aniso_U_22
_atom_site_aniso_U_33
_atom_site_aniso_U_12
_atom_site_aniso_U_13
_atom_site_aniso_U_23
Pt 0.02976(5) 0.03379(5) 0.03903(5) 0.00328(4) -0.00323(5) -0.00160(5)
Mn 0.0300(2) 0.0391(2) 0.0431(3) 0.00275(17) -0.00165(19) 0.0078(2)
C3 0.0390(15) 0.0498(18) 0.0541(19) -0.0004(13) -0.0131(16) 0.0089(17)
O3 0.0487(13) 0.0455(13) 0.093(2) -0.0087(10) -0.0133(13) 0.0173(13)
C4 0.0438(18) 0.055(2) 0.059(2) 0.0040(16) 0.0026(17) 0.0154(17)
O4 0.090(2) 0.097(2) 0.0622(17) 0.0087(17) 0.0326(16) 0.0184(15)
C11 0.0343(17) 0.069(2) 0.068(2) -0.0031(18) -0.0116(18) 0.0224(18)
C12 0.0473(18) 0.057(2) 0.053(2) 0.0162(16) -0.0060(15) 0.0099(16)
C13 0.0469(18) 0.0446(17) 0.0480(18) 0.0006(14) -0.0064(15) 0.0105(14)
C14 0.0517(19) 0.054(2) 0.0376(16) 0.0057(16) -0.0038(14) 0.0048(14)
C15 0.059(2) 0.0473(19) 0.054(2) -0.0007(16) -0.0217(17) 0.0066(15)
C1 0.0316(14) 0.0388(16) 0.0396(15) 0.0069(12) 0.0003(12) -0.0027(12)
C2 0.0403(17) 0.0436(16) 0.0514(17) 0.0076(13) -0.0065(14) -0.0063(13)
C5 0.056(2) 0.0446(18) 0.0386(17) 0.0059(15) -0.0002(14) -0.0043(14)
C6 0.072(3) 0.051(2) 0.068(2) -0.010(2) 0.005(2) -0.0109(17)
C7 0.106(3) 0.041(2) 0.080(3) -0.008(2) 0.003(2) -0.0045(19)
C8 0.120(4) 0.043(2) 0.066(3) 0.017(2) -0.013(3) -0.0073(18)
C9 0.080(3) 0.061(2) 0.058(2) 0.027(2) -0.010(2) -0.0063(18)
C10 0.059(2) 0.0469(19) 0.0462(19) 0.0103(16) -0.0040(15) -0.0026(15)
P1 0.0283(3) 0.0347(3) 0.0370(4) 0.0017(3) -0.0003(3) -0.0014(3)
C16 0.0362(14) 0.0360(14) 0.0403(14) -0.0019(13) 0.0017(11) -0.0037(14)
C17 0.0465(18) 0.057(2) 0.0438(18) 0.0013(15) -0.0061(14) -0.0044(14)
C18 0.076(2) 0.058(2) 0.0427(18) -0.0018(18) -0.0076(17) -0.0030(15)
C19 0.100(3) 0.068(2) 0.0370(16) -0.004(3) 0.0128(19) -0.0091(17)
C20 0.074(2) 0.074(2) 0.056(2) 0.0110(19) 0.023(2) -0.0104(18)
C21 0.0527(19) 0.0512(19) 0.0475(18) 0.0101(15) 0.0081(15) -0.0024(14)
C22 0.0291(14) 0.0395(16) 0.0363(15) 0.0046(12) -0.0008(11) -0.0031(12)
C23 0.0418(18) 0.0488(19) 0.054(2) 0.0067(14) 0.0009(15) 0.0010(15)
C24 0.067(2) 0.0404(18) 0.069(2) 0.0173(17) -0.0057(19) -0.0005(16)
C25 0.053(2) 0.059(2) 0.073(2) 0.0256(17) -0.0055(17) -0.0111(19)
C26 0.0396(17) 0.071(2) 0.075(2) 0.0102(15) 0.0130(18) -0.010(2)
C27 0.0396(16) 0.0487(17) 0.065(2) 0.0065(13) 0.0086(17) 0.0031(17)
C28 0.0326(15) 0.0343(15) 0.0513(18) 0.0027(12) 0.0053(13) -0.0041(13)
C29 0.055(2) 0.0459(19) 0.069(2) -0.0013(16) -0.0159(17) 0.0033(17)
C30 0.056(2) 0.041(2) 0.106(3) -0.0062(16) -0.017(2) -0.0147(19)
C31 0.055(2) 0.0401(18) 0.095(3) -0.0094(16) 0.014(2) -0.0115(19)
C32 0.081(2) 0.050(2) 0.070(2) -0.0014(19) 0.019(2) 0.0101(19)
C33 0.0588(19) 0.0487(17) 0.0497(19) -0.0058(15) 0.0030(17) 0.0020(16)
P2 0.0405(4) 0.0372(4) 0.0406(4) 0.0017(3) -0.0012(3) -0.0043(3)
C34 0.062(2) 0.0414(18) 0.0456(18) 0.0124(16) -0.0118(16) -0.0120(14)
C35 0.062(2) 0.046(2) 0.088(3) 0.0081(17) -0.028(2) -0.0165(19)
C36 0.078(3) 0.065(3) 0.121(4) 0.014(2) -0.047(3) -0.040(3)
C37 0.125(4) 0.111(4) 0.084(4) 0.050(3) -0.063(3) -0.050(3)
C38 0.143(5) 0.111(4) 0.044(2) 0.042(3) -0.025(3) -0.007(3)
C39 0.091(3) 0.079(3) 0.045(2) 0.018(2) -0.006(2) -0.0082(19)
C40 0.0361(15) 0.0367(16) 0.0498(17) 0.0043(12) -0.0015(12) -0.0017(13)
C41 0.0520(19) 0.0454(19) 0.063(2) 0.0126(15) 0.0006(17) -0.0043(16)
C42 0.056(2) 0.045(2) 0.092(3) 0.0104(17) -0.003(2) -0.0141(19)
C43 0.060(2) 0.044(2) 0.104(3) 0.0073(16) 0.000(2) 0.015(2)
C44 0.055(2) 0.069(3) 0.072(2) -0.0015(18) -0.0058(18) 0.020(2)
C45 0.0461(17) 0.0490(18) 0.059(2) 0.0055(13) -0.0013(15) 0.0006(15)
C46 0.055(2) 0.066(2) 0.0409(18) -0.0111(18) 0.0037(16) -0.0115(16)
C47 0.094(3) 0.075(3) 0.063(2) -0.031(3) 0.013(2) -0.004(2)
C48 0.137(5) 0.121(5) 0.076(3) -0.074(4) 0.035(3) -0.009(3)
C49 0.096(4) 0.199(7) 0.076(3) -0.075(4) 0.030(3) -0.046(4)
C50 0.056(3) 0.168(5) 0.083(3) -0.017(3) 0.019(2) -0.045(3)
C51 0.051(2) 0.092(3) 0.064(2) -0.005(2) 0.0084(18) -0.017(2)

loop_
_atom_type_symbol
_atom_type_description
_atom_type_scat_dispersion_real
_atom_type_scat_dispersion_imag
_atom_type_scat_source
C C 0.0033 0.0016 'International Tables Vol C Tables 4.2.6.8 and 6.1.1.4'
O O 0.0106 0.0060 'International Tables Vol C Tables 4.2.6.8 and 6.1.1.4'
Mn Mn 0.3368 0.7283 'International Tables Vol C Tables 4.2.6.8 and 6.1.1.4'
Pt Pt -1.7033 8.3905 'International Tables Vol C Tables 4.2.6.8 and 6.1.1.4'
P P 0.1023 0.0942 'International Tables Vol C Tables 4.2.6.8 and 6.1.1.4'
H H 0.0000 0.0000 'International Tables Vol C Tables 4.2.6.8 and 6.1.1.4'

loop_
_geom_angle_atom_site_label_1
_geom_angle_atom_site_label_2
_geom_angle_atom_site_label_3
_geom_angle
C1 Pt P1 98.76(8)
C1 Pt P2 154.04(8)
P1 Pt P2 102.31(3)
C1 Pt C3 84.23(11)
P1 Pt C3 143.85(8)
P2 Pt C3 87.58(8)
C1 Pt Mn 47.99(8)
P1 Pt Mn 144.90(2)
P2 Pt Mn 112.78(2)
C3 Pt Mn 41.86(7)
C4 Mn C3 86.59(16)
C4 Mn C1 84.00(14)
C3 Mn C1 103.22(13)
C4 Mn C12 93.44(14)
C3 Mn C12 143.79(13)
C1 Mn C12 112.80(13)
C4 Mn C11 100.66(15)
C3 Mn C11 105.29(14)
C1 Mn C11 151.32(13)
C12 Mn C11 39.13(13)
C4 Mn C15 135.80(15)
C3 Mn C15 91.22(14)
C1 Mn C15 138.88(13)
C12 Mn C15 64.06(13)
C11 Mn C15 37.91(13)
C4 Mn C13 121.09(14)
C3 Mn C13 151.11(15)
C1 Mn C13 88.91(12)
C12 Mn C13 37.89(12)
C11 Mn C13 64.29(12)
C15 Mn C13 63.70(12)
C4 Mn C14 157.10(14)
C3 Mn C14 113.05(15)
C1 Mn C14 101.79(12)
C12 Mn C14 63.82(13)
C11 Mn C14 63.89(13)
C15 Mn C14 37.96(12)
C13 Mn C14 38.14(12)
C4 Mn Pt 106.38(11)
C3 Mn Pt 62.03(9)
C1 Mn Pt 49.08(8)
C12 Mn Pt 149.66(10)
C11 Mn Pt 148.89(11)
C15 Mn Pt 111.32(10)
C13 Mn Pt 111.97(9)
C14 Mn Pt 93.71(9)
O3 C3 Mn 166.0(3)
O3 C3 Pt 117.7(2)
Mn C3 Pt 76.11(11)
O4 C4 Mn 178.9(4)
C15 C11 C12 107.3(3)
C15 C11 Mn 71.82(19)
C12 C11 Mn 70.36(18)
C15 C11 H11 126.3
C12 C11 H11 126.3
Mn C11 H11 123.2
C13 C12 C11 108.1(3)
C13 C12 Mn 72.27(18)
C11 C12 Mn 70.51(18)
C13 C12 H12 125.9
C11 C12 H12 125.9
Mn C12 H12 122.9
C12 C13 C14 108.1(3)
C12 C13 Mn 69.84(18)
C14 C13 Mn 71.28(18)
C12 C13 H13 126.0
C14 C13 H13 126.0
Mn C13 H13 124.5
C15 C14 C13 107.5(3)
C15 C14 Mn 70.31(19)
C13 C14 Mn 70.58(17)
C15 C14 H14 126.2
C13 C14 H14 126.2
Mn C14 H14 124.5
C11 C15 C14 108.9(3)
C11 C15 Mn 70.27(19)
C14 C15 Mn 71.73(18)
C11 C15 H15 125.5
C14 C15 H15 125.5
Mn C15 H15 124.1
C2 C1 Mn 141.0(2)
C2 C1 Pt 135.2(2)
Mn C1 Pt 82.93(11)
C1 C2 C5 131.9(3)
C1 C2 H2 114.1
C5 C2 H2 114.1
C6 C5 C10 120.0
C6 C5 C2 117.66(18)
C10 C5 C2 122.32(18)
C5 C6 C7 120.0
C5 C6 H6 120.0
C7 C6 H6 120.0
C8 C7 C6 120.0
C8 C7 H7 120.0
C6 C7 H7 120.0
C9 C8 C7 120.0
C9 C8 H8 120.0
C7 C8 H8 120.0
C8 C9 C10 120.0
C8 C9 H9 120.0
C10 C9 H9 120.0
C9 C10 C5 120.0
C9 C10 H10 120.0
C5 C10 H10 120.0
C22 P1 C28 100.62(9)
C22 P1 C16 102.59(9)
C28 P1 C16 103.64(10)
C22 P1 Pt 120.73(7)
C28 P1 Pt 115.63(7)
C16 P1 Pt 111.49(6)
C17 C16 C21 120.0
C17 C16 P1 120.84(11)
C21 C16 P1 119.12(11)
C16 C17 C18 120.0
C16 C17 H17 120.0
C18 C17 H17 120.0
C19 C18 C17 120.0
C19 C18 H18 120.0
C17 C18 H18 120.0
C20 C19 C18 120.0
C20 C19 H19 120.0
C18 C19 H19 120.0
C21 C20 C19 120.0
C21 C20 H20 120.0
C19 C20 H20 120.0
C20 C21 C16 120.0
C20 C21 H21 120.0
C16 C21 H21 120.0
C23 C22 C27 120.0
C23 C22 P1 120.53(11)
C27 C22 P1 119.47(11)
C22 C23 C24 120.0
C22 C23 H23 120.0
C24 C23 H23 120.0
C25 C24 C23 120.0
C25 C24 H24 120.0
C23 C24 H24 120.0
C24 C25 C26 120.0
C24 C25 H25 120.0
C26 C25 H25 120.0
C25 C26 C27 120.0
C25 C26 H26 120.0
C27 C26 H26 120.0
C26 C27 C22 120.0
C26 C27 H27 120.0
C22 C27 H27 120.0
C29 C28 C33 120.0
C29 C28 P1 121.22(12)
C33 C28 P1 118.79(12)
C30 C29 C28 120.0
C30 C29 H29 120.0
C28 C29 H29 120.0
C31 C30 C29 120.0
C31 C30 H30 120.0
C29 C30 H30 120.0
C30 C31 C32 120.0
C30 C31 H31 120.0
C32 C31 H31 120.0
C33 C32 C31 120.0
C33 C32 H32 120.0
C31 C32 H32 120.0
C32 C33 C28 120.0
C32 C33 H33 120.0
C28 C33 H33 120.0
C40 P2 C46 105.87(11)
C40 P2 C34 99.64(10)
C46 P2 C34 103.53(11)
C40 P2 Pt 123.19(7)
C46 P2 Pt 108.16(8)
C34 P2 Pt 114.51(8)
C35 C34 C39 120.0
C35 C34 P2 118.32(14)
C39 C34 P2 121.55(14)
C36 C35 C34 120.0
C36 C35 H35 120.0
C34 C35 H35 120.0
C35 C36 C37 120.0
C35 C36 H36 120.0
C37 C36 H36 120.0
C38 C37 C36 120.0
C38 C37 H37 120.0
C36 C37 H37 120.0
C39 C38 C37 120.0
C39 C38 H38 120.0
C37 C38 H38 120.0
C38 C39 C34 120.0
C38 C39 H39 120.0
C34 C39 H39 120.0
C41 C40 C45 120.0
C41 C40 P2 121.08(12)
C45 C40 P2 118.90(12)
C42 C41 C40 120.0
C42 C41 H41 120.0
C40 C41 H41 120.0
C41 C42 C43 120.0
C41 C42 H42 120.0
C43 C42 H42 120.0
C44 C43 C42 120.0
C44 C43 H43 120.0
C42 C43 H43 120.0
C43 C44 C45 120.0
C43 C44 H44 120.0
C45 C44 H44 120.0
C44 C45 C40 120.0
C44 C45 H45 120.0
C40 C45 H45 120.0
C47 C46 C51 120.0
C47 C46 P2 116.51(15)
C51 C46 P2 123.45(15)
C48 C47 C46 120.0
C48 C47 H47 120.0
C46 C47 H47 120.0
C47 C48 C49 120.0
C47 C48 H48 120.0
C49 C48 H48 120.0
C50 C49 C48 120.0
C50 C49 H49 120.0
C48 C49 H49 120.0
C49 C50 C51 120.0
C49 C50 H50 120.0
C51 C50 H50 120.0
C50 C51 C46 120.0
C50 C51 H51 120.0
C46 C51 H51 120.0

loop_
_geom_bond_atom_site_label_1
_geom_bond_atom_site_label_2
_geom_bond_distance
_geom_bond_publ_flag
Pt C1 2.006(3) y
Pt C3 2.397(3) y
Pt P1 2.2745(7) y
Pt P2 2.3548(8) y
Pt Mn 2.6344(4) y
Mn C1 1.972(3) y
Mn C3 1.811(3) y
Mn C4 1.761(4) y
Mn C11 2.129(3) y
Mn C12 2.127(3) y
Mn C13 2.158(3) y
Mn C14 2.167(3) y
Mn C15 2.149(3) y
C3 O3 1.159(3) ?
C4 O4 1.160(4) ?
C11 C15 1.390(5) ?
C11 C12 1.425(5) ?
C11 H11 0.9300 ?
C12 C13 1.391(5) ?
C12 H12 0.9300 ?
C13 C14 1.413(4) ?
C13 H13 0.9300 ?
C14 C15 1.404(5) ?
C14 H14 0.9300 ?
C15 H15 0.9300 ?
C1 C2 1.327(4) ?
C2 C5 1.486(3) ?
C2 H2 0.9300 ?
C5 C6 1.3900 ?
C5 C10 1.3900 ?
C6 C7 1.3900 ?
C6 H6 0.9300 ?
C7 C8 1.3900 ?
C7 H7 0.9300 ?
C8 C9 1.3900 ?
C8 H8 0.9300 ?
C9 C10 1.3900 ?
C9 H9 0.9300 ?
C10 H10 0.9300 ?
P1 C22 1.8382(15) ?
P1 C28 1.8442(16) ?
P1 C16 1.8448(15) ?
C16 C17 1.3900 ?
C16 C21 1.3900 ?
C17 C18 1.3900 ?
C17 H17 0.9300 ?
C18 C19 1.3900 ?
C18 H18 0.9300 ?
C19 C20 1.3900 ?
C19 H19 0.9300 ?
C20 C21 1.3900 ?
C20 H20 0.9300 ?
C21 H21 0.9300 ?
C22 C23 1.3900 ?
C22 C27 1.3900 ?
C23 C24 1.3900 ?
C23 H23 0.9300 ?
C24 C25 1.3900 ?
C24 H24 0.9300 ?
C25 C26 1.3900 ?
C25 H25 0.9300 ?
C26 C27 1.3900 ?
C26 H26 0.9300 ?
C27 H27 0.9300 ?
C28 C29 1.3900 ?
C28 C33 1.3900 ?
C29 C30 1.3900 ?
C29 H29 0.9300 ?
C30 C31 1.3900 ?
C30 H30 0.9300 ?
C31 C32 1.3900 ?
C31 H31 0.9300 ?
C32 C33 1.3900 ?
C32 H32 0.9300 ?
C33 H33 0.9300 ?
P2 C40 1.8273(16) ?
P2 C46 1.8359(19) ?
P2 C34 1.8457(18) ?
C34 C35 1.3900 ?
C34 C39 1.3900 ?
C35 C36 1.3900 ?
C35 H35 0.9300 ?
C36 C37 1.3900 ?
C36 H36 0.9300 ?
C37 C38 1.3900 ?
C37 H37 0.9300 ?
C38 C39 1.3900 ?
C38 H38 0.9300 ?
C39 H39 0.9300 ?
C40 C41 1.3900 ?
C40 C45 1.3900 ?
C41 C42 1.3900 ?
C41 H41 0.9300 ?
C42 C43 1.3900 ?
C42 H42 0.9300 ?
C43 C44 1.3900 ?
C43 H43 0.9300 ?
C44 C45 1.3900 ?
C44 H44 0.9300 ?
C45 H45 0.9300 ?
C46 C47 1.3900 ?
C46 C51 1.3900 ?
C47 C48 1.3900 ?
C47 H47 0.9300 ?
C48 C49 1.3900 ?
C48 H48 0.9300 ?
C49 C50 1.3900 ?
C49 H49 0.9300 ?
C50 C51 1.3900 ?
C50 H50 0.9300 ?
C51 H51 0.9300 ?
